data_1550236
loop_
_publ_author_name
'Abdellah, Ibrahim'
'Poater, Albert'
'Lohier, Jean-Fran\,cois'
'Gaumont, Annie-Claude'

_publ_section_title
;
 Au(i)-Catalyzed hydroarylation of alkenes with N,N-dialkylanilines: a
 dual gold catalysis concept
;
_journal_issue 24
_journal_name_full 'Catalysis Science &amp; Technology'
_journal_page_first 6486
_journal_paper_doi 10.1039/C8CY01309H
_journal_volume 8
_journal_year 2018
_chemical_formula_moiety 'C22 H23 N'
_chemical_formula_sum 'C22 H23 N'
_chemical_formula_weight 301.41
_chemical_name_systematic 4-(1,1-diphenylethyl)-N,N-dimethylaniline
_space_group_crystal_system triclinic
_space_group_IT_number 2
_space_group_name_Hall '-P 1'
_space_group_name_H-M_alt 'P -1'
_symmetry_space_group_name_Hall '-P 1'
_symmetry_space_group_name_H-M 'P -1'
_atom_sites_solution_hydrogens geom
_audit_creation_method SHELXL-2014/7
_audit_update_record
;
2018-04-05 deposited with the CCDC.
2018-11-14 downloaded from the CCDC.
;
_cell_angle_alpha 64.086(6)
_cell_angle_beta 78.354(7)
_cell_angle_gamma 63.503(6)
_cell_formula_units_Z 2
_cell_length_a 9.7438(15)
_cell_length_b 9.9224(16)
_cell_length_c 10.9840(19)
_cell_measurement_reflns_used 3554
_cell_measurement_temperature 150(2)
_cell_measurement_theta_max 30.47
_cell_measurement_theta_min 2.64
_cell_volume 854.8(2)
_computing_cell_refinement 'Bruker SAINT'
_computing_data_collection 'Bruker APEX2'
_computing_data_reduction 'Bruker SAINT'
_computing_molecular_graphics 'Bruker SHELXTL'
_computing_publication_material 'Bruker SHELXTL'
_computing_structure_refinement 'SHELXL-2014 (Sheldrick 2014)'
_computing_structure_solution 'SHELXS-97 (Sheldrick 2008)'
_diffrn_ambient_temperature 150(2)
_diffrn_measured_fraction_theta_full 0.954
_diffrn_measured_fraction_theta_max 0.913
_diffrn_measurement_device_type 'Bruker APEX-II CCD'
_diffrn_measurement_method '\f and \w scans'
_diffrn_radiation_type MoK\a
_diffrn_radiation_wavelength 0.71073
_diffrn_reflns_av_R_equivalents 0.0404
_diffrn_reflns_av_unetI/netI 0.0620
_diffrn_reflns_Laue_measured_fraction_full 0.954
_diffrn_reflns_Laue_measured_fraction_max 0.913
_diffrn_reflns_limit_h_max 12
_diffrn_reflns_limit_h_min -13
_diffrn_reflns_limit_k_max 7
_diffrn_reflns_limit_k_min -13
_diffrn_reflns_limit_l_max 13
_diffrn_reflns_limit_l_min -15
_diffrn_reflns_number 11817
_diffrn_reflns_point_group_measured_fraction_full 0.954
_diffrn_reflns_point_group_measured_fraction_max 0.913
_diffrn_reflns_theta_full 25.242
_diffrn_reflns_theta_max 30.604
_diffrn_reflns_theta_min 2.637
_exptl_absorpt_coefficient_mu 0.067
_exptl_absorpt_correction_type none
_exptl_crystal_colour colourless
_exptl_crystal_density_diffrn 1.171
_exptl_crystal_description plate
_exptl_crystal_F_000 324
_exptl_crystal_size_max 0.36
_exptl_crystal_size_mid 0.25
_exptl_crystal_size_min 0.19
_refine_diff_density_max 0.410
_refine_diff_density_min -0.352
_refine_diff_density_rms 0.078
_refine_ls_extinction_method none
_refine_ls_goodness_of_fit_ref 1.125
_refine_ls_hydrogen_treatment constr
_refine_ls_matrix_type full
_refine_ls_number_parameters 211
_refine_ls_number_reflns 4797
_refine_ls_number_restraints 0
_refine_ls_restrained_S_all 1.125
_refine_ls_R_factor_all 0.1115
_refine_ls_R_factor_gt 0.0778
_refine_ls_shift/su_max 0.000
_refine_ls_shift/su_mean 0.000
_refine_ls_structure_factor_coef Fsqd
_refine_ls_weighting_details 'w=1/[\s^2^(Fo^2^)+(0.1124P)^2^+1.2628P] where P=(Fo^2^+2Fc^2^)/3'
_refine_ls_weighting_scheme calc
_refine_ls_wR_factor_gt 0.2647
_refine_ls_wR_factor_ref 0.2795
_reflns_Friedel_coverage 0.000
_reflns_number_gt 3253
_reflns_number_total 4797
_reflns_threshold_expression 'I > 2\s(I)'
_cod_data_source_file c8cy01309h2.cif
_cod_data_source_block abdellah18_0m
_cod_depositor_comments 'Adding full bibliography for 1550236--1550237.cif.'
_cod_database_code 1550236
_shelx_shelxl_version_number 2014/7
_shelx_space_group_comment
;
The symmetry employed for this shelxl refinement is uniquely defined
by the following loop, which should always be used as a source of
symmetry information in preference to the above space-group names.
They are only intended as comments.
;

loop_
_space_group_symop_operation_xyz
'x, y, z'
'-x, -y, -z'

loop_
_atom_site_label
_atom_site_type_symbol
_atom_site_fract_x
_atom_site_fract_y
_atom_site_fract_z
_atom_site_U_iso_or_equiv
_atom_site_adp_type
_atom_site_occupancy
_atom_site_site_symmetry_order
_atom_site_calc_flag
_atom_site_refinement_flags_posn
_atom_site_refinement_flags_adp
C1 C 0.4179(3) 0.3223(3) 0.3559(3) 0.0193(5) Uani 1 1 d . .
C3 C 0.3631(3) 0.2962(3) 0.5026(3) 0.0192(5) Uani 1 1 d . .
C6 C 0.2509(3) 0.2614(3) 0.7709(3) 0.0205(5) Uani 1 1 d . .
C9 C 0.5926(3) 0.2611(3) 0.3468(3) 0.0197(5) Uani 1 1 d . .
C4 C 0.2084(3) 0.3333(3) 0.5368(3) 0.0220(5) Uani 1 1 d . .
H4 H 0.1386 0.3712 0.4681 0.026 Uiso 1 1 calc R U
C8 C 0.4601(3) 0.2377(3) 0.6075(3) 0.0210(5) Uani 1 1 d . .
H8 H 0.5668 0.2085 0.5892 0.025 Uiso 1 1 calc R U
C7 C 0.4063(3) 0.2204(3) 0.7385(3) 0.0226(6) Uani 1 1 d . .
H7 H 0.4769 0.1797 0.8073 0.027 Uiso 1 1 calc R U
C15 C 0.3484(3) 0.5057(3) 0.2618(3) 0.0212(5) Uani 1 1 d . .
C5 C 0.1525(3) 0.3172(3) 0.6654(3) 0.0222(5) Uani 1 1 d . .
H5 H 0.0460 0.3442 0.6834 0.027 Uiso 1 1 calc R U
C2 C 0.3636(3) 0.2273(4) 0.3100(3) 0.0254(6) Uani 1 1 d . .
H2A H 0.4153 0.2215 0.2249 0.038 Uiso 1 1 calc R U
H2B H 0.2524 0.2840 0.2962 0.038 Uiso 1 1 calc R U
H2C H 0.3886 0.1160 0.3796 0.038 Uiso 1 1 calc R U
C14 C 0.6873(3) 0.1047(3) 0.3505(3) 0.0246(6) Uani 1 1 d . .
H14 H 0.6428 0.0343 0.3560 0.030 Uiso 1 1 calc R U
C20 C 0.2821(3) 0.6299(3) 0.3093(3) 0.0256(6) Uani 1 1 d . .
H20 H 0.2727 0.6029 0.4040 0.031 Uiso 1 1 calc R U
C10 C 0.6634(3) 0.3603(4) 0.3380(3) 0.0278(6) Uani 1 1 d . .
H10 H 0.6016 0.4681 0.3339 0.033 Uiso 1 1 calc R U
C12 C 0.9131(4) 0.1507(4) 0.3384(3) 0.0312(7) Uani 1 1 d . .
H12 H 1.0216 0.1131 0.3352 0.037 Uiso 1 1 calc R U
C11 C 0.8215(4) 0.3055(4) 0.3351(3) 0.0306(7) Uani 1 1 d . .
H11 H 0.8668 0.3747 0.3308 0.037 Uiso 1 1 calc R U
C18 C 0.2432(4) 0.8360(4) 0.0818(4) 0.0380(8) Uani 1 1 d . .
H18 H 0.2080 0.9480 0.0210 0.046 Uiso 1 1 calc R U
C16 C 0.3604(4) 0.5508(4) 0.1220(3) 0.0295(6) Uani 1 1 d . .
H16 H 0.4047 0.4680 0.0870 0.035 Uiso 1 1 calc R U
C13 C 0.8459(4) 0.0507(4) 0.3463(3) 0.0317(7) Uani 1 1 d . .
H13 H 0.9086 -0.0563 0.3490 0.038 Uiso 1 1 calc R U
C17 C 0.3090(4) 0.7137(4) 0.0335(3) 0.0369(8) Uani 1 1 d . .
H17 H 0.3192 0.7415 -0.0613 0.044 Uiso 1 1 calc R U
C19 C 0.2290(4) 0.7940(4) 0.2193(4) 0.0332(7) Uani 1 1 d . .
H19 H 0.1826 0.8777 0.2534 0.040 Uiso 1 1 calc R U
C21 C 0.0335(4) 0.3276(5) 0.9213(4) 0.0412(8) Uani 1 1 d . .
H21A H 0.0009 0.4467 0.8753 0.062 Uiso 1 1 calc R U
H21B H 0.0112 0.2980 1.0184 0.062 Uiso 1 1 calc R U
H21C H -0.0220 0.2927 0.8841 0.062 Uiso 1 1 calc R U
C22 C 0.2930(4) 0.2338(5) 0.9937(3) 0.0417(8) Uani 1 1 d . .
H22A H 0.3898 0.1371 1.0052 0.062 Uiso 1 1 calc R U
H22B H 0.2408 0.2226 1.0815 0.062 Uiso 1 1 calc R U
H22C H 0.3139 0.3323 0.9569 0.062 Uiso 1 1 calc R U
N1 N 0.1959(3) 0.2473(3) 0.9009(2) 0.0275(5) Uani 1 1 d . .

loop_
_atom_site_aniso_label
_atom_site_aniso_U_11
_atom_site_aniso_U_22
_atom_site_aniso_U_33
_atom_site_aniso_U_23
_atom_site_aniso_U_13
_atom_site_aniso_U_12
C1 0.0230(13) 0.0168(11) 0.0174(12) -0.0046(9) -0.0017(9) -0.0090(9)
C3 0.0240(13) 0.0157(11) 0.0194(12) -0.0049(9) -0.0019(10) -0.0106(9)
C6 0.0255(13) 0.0173(12) 0.0197(12) -0.0058(9) -0.0007(10) -0.0107(10)
C9 0.0237(13) 0.0180(12) 0.0155(11) -0.0049(9) 0.0001(9) -0.0088(10)
C4 0.0224(13) 0.0234(13) 0.0201(12) -0.0065(10) -0.0051(10) -0.0095(10)
C8 0.0206(13) 0.0204(12) 0.0228(13) -0.0079(10) -0.0016(10) -0.0091(10)
C7 0.0238(13) 0.0236(13) 0.0199(12) -0.0065(10) -0.0051(10) -0.0094(10)
C15 0.0176(12) 0.0190(12) 0.0220(13) -0.0031(10) -0.0005(9) -0.0082(9)
C5 0.0205(13) 0.0223(12) 0.0235(13) -0.0072(10) -0.0009(10) -0.0099(10)
C2 0.0324(15) 0.0269(14) 0.0216(13) -0.0098(11) -0.0049(11) -0.0140(12)
C14 0.0299(15) 0.0179(12) 0.0245(13) -0.0063(10) 0.0008(11) -0.0109(11)
C20 0.0237(14) 0.0211(13) 0.0315(15) -0.0088(11) -0.0005(11) -0.0100(11)
C10 0.0269(15) 0.0211(13) 0.0372(16) -0.0134(12) 0.0007(12) -0.0099(11)
C12 0.0227(14) 0.0310(15) 0.0369(17) -0.0130(13) 0.0024(12) -0.0100(12)
C11 0.0280(15) 0.0289(15) 0.0392(17) -0.0144(13) 0.0024(12) -0.0153(12)
C18 0.0266(16) 0.0226(14) 0.046(2) 0.0036(13) -0.0052(13) -0.0091(12)
C16 0.0273(15) 0.0280(14) 0.0235(14) -0.0048(11) 0.0015(11) -0.0091(12)
C13 0.0280(15) 0.0224(14) 0.0393(17) -0.0128(12) 0.0012(12) -0.0059(11)
C17 0.0296(16) 0.0337(17) 0.0276(16) 0.0020(13) 0.0014(12) -0.0111(13)
C19 0.0244(15) 0.0211(14) 0.049(2) -0.0102(13) -0.0025(13) -0.0082(11)
C21 0.0307(17) 0.064(2) 0.0338(17) -0.0258(17) 0.0087(14) -0.0206(16)
C22 0.0410(19) 0.065(2) 0.0261(16) -0.0213(16) -0.0015(14) -0.0234(17)
N1 0.0302(13) 0.0339(13) 0.0215(12) -0.0119(10) 0.0019(10) -0.0156(11)

loop_
_atom_type_symbol
_atom_type_description
_atom_type_scat_dispersion_real
_atom_type_scat_dispersion_imag
_atom_type_scat_source
C C 0.0033 0.0016 'International Tables Vol C Tables 4.2.6.8 and 6.1.1.4'
H H 0.0000 0.0000 'International Tables Vol C Tables 4.2.6.8 and 6.1.1.4'
N N 0.0061 0.0033 'International Tables Vol C Tables 4.2.6.8 and 6.1.1.4'

loop_
_geom_angle_atom_site_label_1
_geom_angle_atom_site_label_2
_geom_angle_atom_site_label_3
_geom_angle
C9 C1 C3 110.4(2)
C9 C1 C15 108.2(2)
C3 C1 C15 110.8(2)
C9 C1 C2 110.7(2)
C3 C1 C2 107.7(2)
C15 C1 C2 109.0(2)
C8 C3 C4 116.1(2)
C8 C3 C1 123.4(2)
C4 C3 C1 120.5(2)
N1 C6 C7 121.7(2)
N1 C6 C5 121.6(3)
C7 C6 C5 116.7(2)
C14 C9 C10 117.4(3)
C14 C9 C1 122.1(2)
C10 C9 C1 120.5(2)
C5 C4 C3 122.9(2)
C5 C4 H4 118.6
C3 C4 H4 118.6
C3 C8 C7 122.1(3)
C3 C8 H8 118.9
C7 C8 H8 118.9
C8 C7 C6 121.4(2)
C8 C7 H7 119.3
C6 C7 H7 119.3
C20 C15 C16 117.8(2)
C20 C15 C1 123.0(2)
C16 C15 C1 119.1(2)
C4 C5 C6 120.9(3)
C4 C5 H5 119.6
C6 C5 H5 119.6
C1 C2 H2A 109.5
C1 C2 H2B 109.5
H2A C2 H2B 109.5
C1 C2 H2C 109.5
H2A C2 H2C 109.5
H2B C2 H2C 109.5
C13 C14 C9 120.8(3)
C13 C14 H14 119.6
C9 C14 H14 119.6
C15 C20 C19 120.6(3)
C15 C20 H20 119.7
C19 C20 H20 119.7
C11 C10 C9 121.6(3)
C11 C10 H10 119.2
C9 C10 H10 119.2
C11 C12 C13 119.4(3)
C11 C12 H12 120.3
C13 C12 H12 120.3
C12 C11 C10 120.0(3)
C12 C11 H11 120.0
C10 C11 H11 120.0
C19 C18 C17 119.2(3)
C19 C18 H18 120.4
C17 C18 H18 120.4
C17 C16 C15 121.3(3)
C17 C16 H16 119.4
C15 C16 H16 119.4
C12 C13 C14 120.7(3)
C12 C13 H13 119.6
C14 C13 H13 119.6
C18 C17 C16 120.4(3)
C18 C17 H17 119.8
C16 C17 H17 119.8
C18 C19 C20 120.7(3)
C18 C19 H19 119.6
C20 C19 H19 119.6
N1 C21 H21A 109.5
N1 C21 H21B 109.5
H21A C21 H21B 109.5
N1 C21 H21C 109.5
H21A C21 H21C 109.5
H21B C21 H21C 109.5
N1 C22 H22A 109.5
N1 C22 H22B 109.5
H22A C22 H22B 109.5
N1 C22 H22C 109.5
H22A C22 H22C 109.5
H22B C22 H22C 109.5
C6 N1 C21 118.9(3)
C6 N1 C22 118.3(3)
C21 N1 C22 115.1(3)

loop_
_geom_bond_atom_site_label_1
_geom_bond_atom_site_label_2
_geom_bond_distance
C1 C9 1.529(4)
C1 C3 1.536(4)
C1 C15 1.541(4)
C1 C2 1.548(4)
C3 C8 1.387(4)
C3 C4 1.395(4)
C6 N1 1.389(4)
C6 C7 1.394(4)
C6 C5 1.409(4)
C9 C14 1.394(4)
C9 C10 1.396(4)
C4 C5 1.374(4)
C4 H4 0.9500
C8 C7 1.391(4)
C8 H8 0.9500
C7 H7 0.9500
C15 C20 1.388(4)
C15 C16 1.394(4)
C5 H5 0.9500
C2 H2A 0.9800
C2 H2B 0.9800
C2 H2C 0.9800
C14 C13 1.390(4)
C14 H14 0.9500
C20 C19 1.394(4)
C20 H20 0.9500
C10 C11 1.384(4)
C10 H10 0.9500
C12 C11 1.378(4)
C12 C13 1.379(5)
C12 H12 0.9500
C11 H11 0.9500
C18 C19 1.375(5)
C18 C17 1.378(5)
C18 H18 0.9500
C16 C17 1.382(4)
C16 H16 0.9500
C13 H13 0.9500
C17 H17 0.9500
C19 H19 0.9500
C21 N1 1.441(4)
C21 H21A 0.9800
C21 H21B 0.9800
C21 H21C 0.9800
C22 N1 1.451(4)
C22 H22A 0.9800
C22 H22B 0.9800
C22 H22C 0.9800
